data_7048665
loop_
_publ_author_name
'Sampford, Katharine R.'
'Carden, Jamie L.'
'Kidner, Edward B.'
'Berry, Abigail'
'Cavell, Kingsley J.'
'Murphy, Damien M.'
'Kariuki, Benson M.'
'Newman, Paul D.'

_publ_section_title
;
 Twisting the arm: structural constraints in bicyclic expanded-ring
 N-heterocyclic carbenes.
;
_journal_issue 5
_journal_name_full 'Dalton transactions (Cambridge, England : 2003)'
_journal_page_first 1850
_journal_page_last 1858
_journal_paper_doi 10.1039/c8dt04462g
_journal_volume 48
_journal_year 2019
_chemical_absolute_configuration ad
_chemical_formula_moiety 'C11 H20 Au Cl N2'
_chemical_formula_sum 'C11 H20 Au Cl N2'
_chemical_formula_weight 412.71
_space_group_crystal_system orthorhombic
_space_group_IT_number 19
_space_group_name_Hall 'P 2ac 2ab'
_space_group_name_H-M_alt 'P 21 21 21'
_symmetry_space_group_name_Hall 'P 2ac 2ab'
_symmetry_space_group_name_H-M 'P 21 21 21'
_atom_sites_solution_hydrogens geom
_audit_creation_method SHELXL-2018/1
_audit_update_record
;
2018-12-10 deposited with the CCDC.
2018-12-11 downloaded from the CCDC.
;
_cell_angle_alpha 90
_cell_angle_beta 90
_cell_angle_gamma 90
_cell_formula_units_Z 4
_cell_length_a 6.7532(3)
_cell_length_b 8.8718(3)
_cell_length_c 21.8273(9)
_cell_measurement_reflns_used 2852
_cell_measurement_temperature 150(2)
_cell_measurement_theta_max 27.50
_cell_measurement_theta_min 2.96
_cell_volume 1307.74(9)
_computing_cell_refinement DENZO/SCALEPACK
_computing_data_collection 'COLLECT,Nonius BV, 1997-2001'
_computing_data_reduction DENZO/SCALEPACK
_computing_molecular_graphics ORTEP-3
_computing_publication_material WinGX
_computing_structure_refinement SHELXL-97
_computing_structure_solution SHELXs-97
_diffrn_ambient_temperature 150(2)
_diffrn_measured_fraction_theta_full 0.999
_diffrn_measured_fraction_theta_max 0.997
_diffrn_measurement_device_type 'Nonius KappaCCD'
_diffrn_measurement_method 'CCD scans'
_diffrn_radiation_type MoK\a
_diffrn_radiation_wavelength 0.71073
_diffrn_reflns_av_R_equivalents 0.0001
_diffrn_reflns_av_unetI/netI 0.0476
_diffrn_reflns_Laue_measured_fraction_full 0.999
_diffrn_reflns_Laue_measured_fraction_max 0.997
_diffrn_reflns_limit_h_max 6
_diffrn_reflns_limit_h_min -6
_diffrn_reflns_limit_k_max 8
_diffrn_reflns_limit_k_min -8
_diffrn_reflns_limit_l_max 21
_diffrn_reflns_limit_l_min -21
_diffrn_reflns_number 2959
_diffrn_reflns_point_group_measured_fraction_full 0.990
_diffrn_reflns_point_group_measured_fraction_max 0.981
_diffrn_reflns_theta_full 25.242
_diffrn_reflns_theta_max 27.500
_diffrn_reflns_theta_min 1.866
_exptl_absorpt_coefficient_mu 11.426
_exptl_absorpt_correction_T_max 0.4617
_exptl_absorpt_correction_T_min 0.1877
_exptl_absorpt_correction_type empirical
_exptl_absorpt_process_details Denzo/Scalepack
_exptl_crystal_colour Colourless
_exptl_crystal_density_diffrn 2.096
_exptl_crystal_description plate
_exptl_crystal_F_000 784
_exptl_crystal_size_max 0.220
_exptl_crystal_size_mid 0.140
_exptl_crystal_size_min 0.080
_refine_diff_density_max 2.214
_refine_diff_density_min -1.602
_refine_diff_density_rms 0.168
_refine_ls_abs_structure_details
;
 Flack x determined using 1122 quotients [(I+)-(I-)]/[(I+)+(I-)]
 (Parsons, Flack and Wagner, Acta Cryst. B69 (2013) 249-259).
;
_refine_ls_abs_structure_Flack 0.035(13)
_refine_ls_extinction_method none
_refine_ls_goodness_of_fit_ref 1.095
_refine_ls_hydrogen_treatment constr
_refine_ls_matrix_type full
_refine_ls_number_parameters 141
_refine_ls_number_reflns 2959
_refine_ls_number_restraints 0
_refine_ls_restrained_S_all 1.095
_refine_ls_R_factor_all 0.0319
_refine_ls_R_factor_gt 0.0293
_refine_ls_shift/su_max 0.001
_refine_ls_shift/su_mean 0.000
_refine_ls_structure_factor_coef Fsqd
_refine_ls_weighting_details 'w=1/[\s^2^(Fo^2^)+(0.0211P)^2^+2.9476P] where P=(Fo^2^+2Fc^2^)/3'
_refine_ls_weighting_scheme calc
_refine_ls_wR_factor_gt 0.0643
_refine_ls_wR_factor_ref 0.0654
_reflns_Friedel_coverage 0.686
_reflns_Friedel_fraction_full 0.978
_reflns_Friedel_fraction_max 0.960
_reflns_number_gt 2852
_reflns_number_total 2959
_reflns_threshold_expression 'I > 2\s(I)'
_cod_data_source_file c8dt04462g2.cif
_cod_data_source_block kjc1231
_cod_depositor_comments 'Adding full bibliography for 7048655--7048669.cif.'
_cod_database_code 7048665
_shelx_shelxl_version_number 2018/1
_shelx_space_group_comment
;
The symmetry employed for this shelxl refinement is uniquely defined
by the following loop, which should always be used as a source of
symmetry information in preference to the above space-group names.
They are only intended as comments.
;
_shelx_estimated_absorpt_t_min 0.188
_shelx_estimated_absorpt_t_max 0.462

loop_
_space_group_symop_operation_xyz
'x, y, z'
'-x+1/2, -y, z+1/2'
'x+1/2, -y+1/2, -z'
'-x, y+1/2, -z+1/2'

loop_
_atom_site_label
_atom_site_type_symbol
_atom_site_fract_x
_atom_site_fract_y
_atom_site_fract_z
_atom_site_U_iso_or_equiv
_atom_site_adp_type
_atom_site_occupancy
_atom_site_site_symmetry_order
_atom_site_calc_flag
_atom_site_refinement_flags_posn
_atom_site_refinement_flags_adp
C1 C 0.2004(12) 0.5088(8) 0.3000(3) 0.0206(15) Uani 1 1 d . .
C2 C 0.0743(14) 0.3582(10) 0.3852(4) 0.0268(19) Uani 1 1 d . .
H2 H 0.008660 0.257949 0.390469 0.032 Uiso 1 1 calc R U
C3 C 0.2374(14) 0.3818(10) 0.4329(4) 0.035(2) Uani 1 1 d . .
H3A H 0.365497 0.341307 0.418247 0.042 Uiso 1 1 calc R U
H3B H 0.202814 0.332838 0.472211 0.042 Uiso 1 1 calc R U
C5 C 0.2460(12) 0.5538(11) 0.4398(4) 0.034(2) Uani 1 1 d . .
H5A H 0.376718 0.592748 0.426735 0.040 Uiso 1 1 calc R U
H5B H 0.223155 0.583449 0.482998 0.040 Uiso 1 1 calc R U
C6 C 0.0801(13) 0.6159(10) 0.3982(3) 0.0263(18) Uani 1 1 d . .
C7 C -0.0714(12) 0.4872(10) 0.3962(3) 0.0240(17) Uani 1 1 d . .
C8 C 0.2016(15) 0.2337(9) 0.2916(4) 0.0308(18) Uani 1 1 d . .
H8A H 0.276202 0.255619 0.254195 0.046 Uiso 1 1 calc R U
H8B H 0.077452 0.182777 0.280986 0.046 Uiso 1 1 calc R U
H8C H 0.280521 0.168174 0.318308 0.046 Uiso 1 1 calc R U
C9 C -0.2318(13) 0.5009(11) 0.3464(4) 0.032(2) Uani 1 1 d . .
H9A H -0.168675 0.514509 0.306333 0.048 Uiso 1 1 calc R U
H9B H -0.316605 0.587837 0.355246 0.048 Uiso 1 1 calc R U
H9C H -0.312357 0.408978 0.345823 0.048 Uiso 1 1 calc R U
C10 C -0.1772(14) 0.4641(13) 0.4579(4) 0.036(2) Uani 1 1 d . .
H10A H -0.249366 0.368309 0.457206 0.055 Uiso 1 1 calc R U
H10B H -0.270610 0.547007 0.464744 0.055 Uiso 1 1 calc R U
H10C H -0.079224 0.462450 0.490975 0.055 Uiso 1 1 calc R U
C11 C -0.0026(18) 0.7659(11) 0.4199(5) 0.043(3) Uani 1 1 d . .
H11A H 0.103808 0.841025 0.420990 0.064 Uiso 1 1 calc R U
H11B H -0.058337 0.754068 0.461110 0.064 Uiso 1 1 calc R U
H11C H -0.106535 0.799503 0.391741 0.064 Uiso 1 1 calc R U
C12 C 0.2325(17) 0.7795(10) 0.3148(4) 0.037(2) Uani 1 1 d . .
H12A H 0.299330 0.770906 0.275149 0.055 Uiso 1 1 calc R U
H12B H 0.325003 0.820209 0.345226 0.055 Uiso 1 1 calc R U
H12C H 0.118511 0.847233 0.310972 0.055 Uiso 1 1 calc R U
N1 N 0.1576(10) 0.3743(8) 0.3236(3) 0.0233(16) Uani 1 1 d . .
N2 N 0.1646(10) 0.6303(7) 0.3346(3) 0.0213(15) Uani 1 1 d . .
Cl1 Cl 0.3896(4) 0.5542(3) 0.11203(9) 0.0355(5) Uani 1 1 d . .
Au1 Au 0.29589(5) 0.52866(4) 0.21251(2) 0.02421(11) Uani 1 1 d . .

loop_
_atom_site_aniso_label
_atom_site_aniso_U_11
_atom_site_aniso_U_22
_atom_site_aniso_U_33
_atom_site_aniso_U_23
_atom_site_aniso_U_13
_atom_site_aniso_U_12
C1 0.020(3) 0.023(4) 0.018(3) -0.001(3) 0.002(3) -0.004(3)
C2 0.040(5) 0.021(4) 0.020(4) 0.009(3) 0.004(4) -0.001(4)
C3 0.039(6) 0.042(5) 0.022(4) 0.009(4) -0.005(4) 0.014(4)
C5 0.028(5) 0.051(6) 0.022(4) -0.002(4) -0.006(3) 0.002(4)
C6 0.032(5) 0.033(5) 0.014(4) -0.003(3) 0.004(3) 0.003(4)
C7 0.026(4) 0.030(5) 0.017(3) 0.002(3) 0.001(3) 0.005(3)
C8 0.037(4) 0.022(4) 0.033(4) -0.007(3) -0.002(6) 0.002(4)
C9 0.029(4) 0.049(6) 0.019(4) 0.004(3) -0.001(3) 0.004(4)
C10 0.034(4) 0.053(5) 0.022(4) 0.008(4) 0.005(4) 0.005(5)
C11 0.055(7) 0.036(6) 0.038(5) -0.011(4) 0.010(5) 0.011(5)
C12 0.057(7) 0.021(4) 0.032(4) -0.002(4) 0.004(4) -0.014(4)
N1 0.029(4) 0.022(4) 0.019(3) 0.001(3) 0.004(3) 0.000(3)
N2 0.026(4) 0.019(3) 0.019(3) -0.001(2) 0.003(3) -0.003(3)
Cl1 0.0427(12) 0.0432(14) 0.0208(9) -0.0016(9) 0.0054(9) -0.0059(11)
Au1 0.02655(16) 0.02670(17) 0.01937(15) -0.00206(12) 0.00233(13) -0.00166(13)

loop_
_atom_type_symbol
_atom_type_description
_atom_type_scat_dispersion_real
_atom_type_scat_dispersion_imag
_atom_type_scat_source
C C 0.0033 0.0016 'International Tables Vol C Tables 4.2.6.8 and 6.1.1.4'
H H 0.0000 0.0000 'International Tables Vol C Tables 4.2.6.8 and 6.1.1.4'
N N 0.0061 0.0033 'International Tables Vol C Tables 4.2.6.8 and 6.1.1.4'
Cl Cl 0.1484 0.1585 'International Tables Vol C Tables 4.2.6.8 and 6.1.1.4'
Au Au -2.0133 8.8022 'International Tables Vol C Tables 4.2.6.8 and 6.1.1.4'

loop_
_geom_angle_atom_site_label_1
_geom_angle_atom_site_label_2
_geom_angle_atom_site_label_3
_geom_angle
N1 C1 N2 117.7(6)
N1 C1 Au1 120.8(5)
N2 C1 Au1 121.3(5)
N1 C2 C7 108.6(6)
N1 C2 C3 109.5(7)
C7 C2 C3 104.7(7)
N1 C2 H2 111.3
C7 C2 H2 111.3
C3 C2 H2 111.3
C2 C3 C5 103.4(7)
C2 C3 H3A 111.1
C5 C3 H3A 111.1
C2 C3 H3B 111.1
C5 C3 H3B 111.1
H3A C3 H3B 109.1
C3 C5 C6 105.6(7)
C3 C5 H5A 110.6
C6 C5 H5A 110.6
C3 C5 H5B 110.6
C6 C5 H5B 110.6
H5A C5 H5B 108.8
N2 C6 C11 110.6(7)
N2 C6 C7 106.8(6)
C11 C6 C7 114.6(8)
N2 C6 C5 107.4(7)
C11 C6 C5 113.3(8)
C7 C6 C5 103.6(7)
C2 C7 C6 97.6(7)
C2 C7 C10 109.7(7)
C6 C7 C10 112.6(7)
C2 C7 C9 113.6(7)
C6 C7 C9 115.5(7)
C10 C7 C9 107.6(7)
N1 C8 H8A 109.5
N1 C8 H8B 109.5
H8A C8 H8B 109.5
N1 C8 H8C 109.5
H8A C8 H8C 109.5
H8B C8 H8C 109.5
C7 C9 H9A 109.5
C7 C9 H9B 109.5
H9A C9 H9B 109.5
C7 C9 H9C 109.5
H9A C9 H9C 109.5
H9B C9 H9C 109.5
C7 C10 H10A 109.5
C7 C10 H10B 109.5
H10A C10 H10B 109.5
C7 C10 H10C 109.5
H10A C10 H10C 109.5
H10B C10 H10C 109.5
C6 C11 H11A 109.5
C6 C11 H11B 109.5
H11A C11 H11B 109.5
C6 C11 H11C 109.5
H11A C11 H11C 109.5
H11B C11 H11C 109.5
N2 C12 H12A 109.5
N2 C12 H12B 109.5
H12A C12 H12B 109.5
N2 C12 H12C 109.5
H12A C12 H12C 109.5
H12B C12 H12C 109.5
C1 N1 C8 122.5(6)
C1 N1 C2 121.7(7)
C8 N1 C2 115.7(7)
C1 N2 C12 120.4(7)
C1 N2 C6 121.3(6)
C12 N2 C6 117.8(6)
C1 Au1 Cl1 177.4(2)

loop_
_geom_bond_atom_site_label_1
_geom_bond_atom_site_label_2
_geom_bond_distance
C1 N1 1.331(10)
C1 N2 1.337(10)
C1 Au1 2.024(7)
C2 N1 1.464(10)
C2 C7 1.528(12)
C2 C3 1.530(12)
C2 H2 1.0000
C3 C5 1.534(13)
C3 H3A 0.9900
C3 H3B 0.9900
C5 C6 1.544(12)
C5 H5A 0.9900
C5 H5B 0.9900
C6 N2 1.507(10)
C6 C11 1.520(12)
C6 C7 1.534(12)
C7 C10 1.538(11)
C7 C9 1.540(11)
C8 N1 1.460(10)
C8 H8A 0.9800
C8 H8B 0.9800
C8 H8C 0.9800
C9 H9A 0.9800
C9 H9B 0.9800
C9 H9C 0.9800
C10 H10A 0.9800
C10 H10B 0.9800
C10 H10C 0.9800
C11 H11A 0.9800
C11 H11B 0.9800
C11 H11C 0.9800
C12 N2 1.466(10)
C12 H12A 0.9800
C12 H12B 0.9800
C12 H12C 0.9800
Cl1 Au1 2.294(2)
